data_1100965
loop_
_publ_author_name
'Jian-Ping Lang'
'Chang-Mei Jiao'
'Shan-Bao Qiao'
'Wen-Hua Zhang'
'Brendan F. Abrahams'

_publ_contact_author_email jplang@suda.edu.cn
_publ_contact_author_fax 86-512-65213506
_publ_contact_author_name 'Jian-Ping Lang'
_publ_contact_author_phone 86-512-65224783
_publ_section_title
;

Acetic Acid Induced Self-Assembly of Supramolecular Compounds

[Et4N]3[(WS4Cu2)2(\m-CN)3].2MeCN and [PPh4][WS4Cu3(\m-CN)2].MeCN from

Preformed Clusters [A]2[WS4(CuCN)2] (A = Et4N, PPh4)

;
_journal_name_full 'Inorganic Chemistry'
_journal_page_first 3664
_journal_page_last 3668
_journal_paper_doi 10.1021/ic048224w
_journal_volume 44
_journal_year 2005
_chemical_formula_moiety 'C50 H40 Cu2 N2 P2 S4 W '
_chemical_formula_sum 'C50 H40 Cu2 N2 P2 S4 W'
_chemical_formula_weight 1170.01
_space_group_IT_number 2
_symmetry_cell_setting triclinic
_symmetry_Int_Tables_number 2
_symmetry_space_group_name_Hall '-P 1'
_symmetry_space_group_name_H-M 'P -1'
_cell_angle_alpha 70.926(13)
_cell_angle_beta 65.352(11)
_cell_angle_gamma 88.35(2)
_cell_formula_units_Z 2
_cell_length_a 12.7724(4)
_cell_length_b 14.3104(7)
_cell_length_c 15.4164(6)
_cell_measurement_reflns_used 4286
_cell_measurement_temperature 193.1
_cell_measurement_theta_max 27.5
_cell_measurement_theta_min 3.0
_cell_volume 2401.4(4)
_computing_cell_refinement CrystalClear
_computing_data_collection CrystalClear
_computing_data_reduction CrystalStructure
_computing_publication_material 'CrystalStructure 3.6.0'
_computing_structure_refinement CRYSTALS
_computing_structure_solution SHELXS97
_diffrn_detector_area_resol_mean 14.63
_diffrn_measured_fraction_theta_full 0.9843
_diffrn_measured_fraction_theta_max 0.9843
_diffrn_measurement_device_type 'Rigaku Mercury'
_diffrn_measurement_method \w
_diffrn_radiation_type 'Mo K\a'
_diffrn_radiation_wavelength 0.7107
_diffrn_reflns_av_R_equivalents 0.064
_diffrn_reflns_limit_h_max 16
_diffrn_reflns_limit_h_min -16
_diffrn_reflns_limit_k_max 18
_diffrn_reflns_limit_k_min -18
_diffrn_reflns_limit_l_max 18
_diffrn_reflns_limit_l_min -20
_diffrn_reflns_number 24406
_diffrn_reflns_theta_full 27.48
_diffrn_reflns_theta_max 27.48
_exptl_absorpt_coefficient_mu 3.546
_exptl_absorpt_correction_T_max 0.753
_exptl_absorpt_correction_T_min 0.547
_exptl_absorpt_correction_type multi-scan
_exptl_absorpt_process_details 'Jacobson, R. (1998) Private communication'
_exptl_crystal_colour yellow
_exptl_crystal_density_diffrn 1.618
_exptl_crystal_density_method 'not measured'
_exptl_crystal_description plate
_exptl_crystal_F_000 1160.00
_exptl_crystal_size_max 0.25
_exptl_crystal_size_mid 0.17
_exptl_crystal_size_min 0.08
_refine_diff_density_max 0.76
_refine_diff_density_min -1.32
_refine_ls_extinction_method none
_refine_ls_goodness_of_fit_ref 1.054
_refine_ls_hydrogen_treatment refall
_refine_ls_number_parameters 590
_refine_ls_number_reflns 6055
_refine_ls_R_factor_gt 0.0550
_refine_ls_shift/su_max 0.0000
_refine_ls_structure_factor_coef F
_refine_ls_weighting_details 'w = 1/[0.0020Fo^2^ + 1.0000\s(Fo^2^)]'
_refine_ls_weighting_scheme calc
_refine_ls_wR_factor_ref 0.0700
_reflns_number_gt 6055
_reflns_number_total 10846
_reflns_threshold_expression F^2^>2.0\s(F^2^)
_cod_data_source_file ic048224wsi20041217_031201_2.cif
_cod_data_source_block '[PPh4]2[WS4(CuCN)2]'
_cod_original_cell_volume 2401.4(2)
_cod_original_formula_sum 'C50 H40 Cu2 N2 P2 S4 W '
_cod_database_code 1100965

loop_
_symmetry_equiv_pos_site_id
_symmetry_equiv_pos_as_xyz
1 +X,+Y,+Z
2 -X,-Y,-Z

loop_
_atom_site_label
_atom_site_type_symbol
_atom_site_fract_x
_atom_site_fract_y
_atom_site_fract_z
_atom_site_U_iso_or_equiv
_atom_site_adp_type
_atom_site_occupancy
_atom_site_symmetry_multiplicity
_atom_site_calc_flag
_atom_site_refinement_flags
_atom_site_disorder_assembly
_atom_site_disorder_group
W(1) W 0.71876(4) 0.72798(3) 0.55149(3) 0.02777(12) Uani 1.00 1 d . . .
Cu(1) Cu 0.67856(12) 0.73712(11) 0.39346(10) 0.0413(4) Uani 1.00 1 d . . .
Cu(2) Cu 0.77724(12) 0.71538(10) 0.70021(10) 0.0376(4) Uani 1.00 1 d . . .
S(1) S 0.5909(2) 0.8140(2) 0.5064(2) 0.0364(8) Uani 1.00 1 d . . .
S(2) S 0.8017(3) 0.6485(2) 0.4446(2) 0.0437(9) Uani 1.00 1 d . . .
S(3) S 0.8560(2) 0.8264(2) 0.5432(2) 0.0396(8) Uani 1.00 1 d . . .
S(4) S 0.6328(2) 0.6217(2) 0.7107(2) 0.0353(8) Uani 1.00 1 d . . .
P(1) P 0.2381(2) 0.6969(2) 0.2530(2) 0.0285(7) Uani 1.00 1 d . . .
P(2) P 0.7575(2) 0.1871(2) 0.1932(2) 0.0287(7) Uani 1.00 1 d . . .
N(1) N 0.6497(9) 0.7476(10) 0.2059(9) 0.066(4) Uani 1.00 1 d . . .
N(2) N 0.8458(9) 0.7084(8) 0.8677(7) 0.050(3) Uani 1.00 1 d . . .
C(1) C 0.6618(11) 0.7448(10) 0.2750(10) 0.055(4) Uani 1.00 1 d . . .
C(2) C 0.8189(9) 0.7093(8) 0.8067(8) 0.033(3) Uani 1.00 1 d . . .
C(3) C 0.2041(9) 0.8219(7) 0.2225(8) 0.032(3) Uani 1.00 1 d . . .
C(4) C 0.2828(10) 0.8980(8) 0.1333(9) 0.043(4) Uani 1.00 1 d . . .
C(5) C 0.2576(11) 0.9973(9) 0.1183(10) 0.048(4) Uani 1.00 1 d . . .
C(6) C 0.1595(13) 1.0194(9) 0.1858(12) 0.058(5) Uani 1.00 1 d . . .
C(7) C 0.0822(12) 0.9456(9) 0.2712(10) 0.053(4) Uani 1.00 1 d . . .
C(8) C 0.1021(11) 0.8462(8) 0.2899(9) 0.043(4) Uani 1.00 1 d . . .
C(9) C 0.2883(9) 0.6731(7) 0.3501(7) 0.026(3) Uani 1.00 1 d . . .
C(10) C 0.3496(10) 0.5933(9) 0.3656(9) 0.043(4) Uani 1.00 1 d . . .
C(11) C 0.3945(10) 0.5749(8) 0.4361(9) 0.038(3) Uani 1.00 1 d . . .
C(12) C 0.3785(10) 0.6354(8) 0.4925(8) 0.041(4) Uani 1.00 1 d . . .
C(13) C 0.3195(11) 0.7166(8) 0.4756(8) 0.043(4) Uani 1.00 1 d . . .
C(14) C 0.2731(10) 0.7350(8) 0.4050(8) 0.040(4) Uani 1.00 1 d . . .
C(15) C 0.1120(8) 0.6123(7) 0.2903(7) 0.027(3) Uani 1.00 1 d . . .
C(16) C 0.0916(9) 0.5188(8) 0.3638(8) 0.036(3) Uani 1.00 1 d . . .
C(17) C 0.0052(10) 0.4509(8) 0.3784(9) 0.047(4) Uani 1.00 1 d . . .
C(18) C -0.0575(10) 0.4728(10) 0.3220(10) 0.052(4) Uani 1.00 1 d . . .
C(19) C -0.0348(10) 0.5684(9) 0.2485(9) 0.048(4) Uani 1.00 1 d . . .
C(20) C 0.0489(8) 0.6369(8) 0.2346(8) 0.033(3) Uani 1.00 1 d . . .
C(21) C 0.3545(9) 0.6782(7) 0.1455(8) 0.030(3) Uani 1.00 1 d . . .
C(22) C 0.3311(9) 0.6224(7) 0.0937(8) 0.033(3) Uani 1.00 1 d . . .
C(23) C 0.4209(9) 0.6083(9) 0.0110(8) 0.040(3) Uani 1.00 1 d . . .
C(24) C 0.5323(10) 0.6448(9) -0.0158(8) 0.045(4) Uani 1.00 1 d . . .
C(25) C 0.5558(10) 0.6973(8) 0.0358(8) 0.038(3) Uani 1.00 1 d . . .
C(26) C 0.4682(9) 0.7154(8) 0.1156(8) 0.038(3) Uani 1.00 1 d . . .
C(27) C 0.6243(9) 0.1207(7) 0.2173(8) 0.032(3) Uani 1.00 1 d . . .
C(28) C 0.6168(9) 0.0183(8) 0.2436(8) 0.037(3) Uani 1.00 1 d . . .
C(29) C 0.5155(11) -0.0338(9) 0.2595(9) 0.049(4) Uani 1.00 1 d . . .
C(30) C 0.4260(10) 0.0158(9) 0.2486(8) 0.046(4) Uani 1.00 1 d . . .
C(31) C 0.4354(10) 0.1171(9) 0.2225(9) 0.043(4) Uani 1.00 1 d . . .
C(32) C 0.5329(9) 0.1722(9) 0.2064(8) 0.038(3) Uani 1.00 1 d . . .
C(33) C 0.6800(10) 0.3575(8) 0.2336(9) 0.044(4) Uani 1.00 1 d . . .
C(34) C 0.7526(9) 0.3188(8) 0.1603(8) 0.035(3) Uani 1.00 1 d . . .
C(35) C 0.8172(10) 0.3854(8) 0.0647(9) 0.044(4) Uani 1.00 1 d . . .
C(36) C 0.8161(12) 0.4874(9) 0.0405(11) 0.057(4) Uani 1.00 1 d . . .
C(37) C 0.7459(13) 0.5219(10) 0.1182(12) 0.064(5) Uani 1.00 1 d . . .
C(38) C 0.6772(13) 0.4582(9) 0.2145(12) 0.061(5) Uani 1.00 1 d . . .
C(39) C 0.7805(9) 0.1455(8) 0.3057(8) 0.031(3) Uani 1.00 1 d . . .
C(40) C 0.8785(10) 0.1870(11) 0.3062(9) 0.057(4) Uani 1.00 1 d . . .
C(41) C 0.9053(11) 0.1540(11) 0.3878(10) 0.058(5) Uani 1.00 1 d . . .
C(42) C 0.8270(12) 0.0793(9) 0.4757(10) 0.049(4) Uani 1.00 1 d . . .
C(43) C 0.7286(12) 0.0427(9) 0.4795(9) 0.051(4) Uani 1.00 1 d . . .
C(44) C 0.7053(10) 0.0731(8) 0.3953(8) 0.041(3) Uani 1.00 1 d . . .
C(45) C 0.8734(9) 0.1657(8) 0.0886(8) 0.032(3) Uani 1.00 1 d . . .
C(46) C 0.9891(10) 0.2006(10) 0.0586(10) 0.055(4) Uani 1.00 1 d . . .
C(47) C 1.0786(10) 0.1887(10) -0.0234(9) 0.049(4) Uani 1.00 1 d . . .
C(48) C 1.0542(9) 0.1413(9) -0.0791(9) 0.045(4) Uani 1.00 1 d . . .
C(49) C 0.9429(9) 0.1066(9) -0.0527(8) 0.041(3) Uani 1.00 1 d . . .
C(50) C 0.8516(9) 0.1185(8) 0.0310(8) 0.038(3) Uani 1.00 1 d . . .
H(1) H 0.3503 0.8826 0.0853 0.051 Uiso 1.00 1 c R . .
H(2) H 0.3100 1.0495 0.0601 0.056 Uiso 1.00 1 c R . .
H(3) H 0.1445 1.0868 0.1738 0.077 Uiso 1.00 1 c R . .
H(4) H 0.0146 0.9624 0.3177 0.074 Uiso 1.00 1 c R . .
H(5) H 0.0471 0.7953 0.3479 0.051 Uiso 1.00 1 c R . .
H(6) H 0.3609 0.5505 0.3274 0.057 Uiso 1.00 1 c R . .
H(7) H 0.4372 0.5200 0.4455 0.053 Uiso 1.00 1 c R . .
H(8) H 0.4073 0.6216 0.5426 0.052 Uiso 1.00 1 c R . .
H(9) H 0.3103 0.7604 0.5124 0.056 Uiso 1.00 1 c R . .
H(10) H 0.2311 0.7903 0.3950 0.055 Uiso 1.00 1 c R . .
H(11) H 0.1354 0.5018 0.4026 0.040 Uiso 1.00 1 c R . .
H(12) H -0.0114 0.3870 0.4295 0.050 Uiso 1.00 1 c R . .
H(13) H -0.1147 0.4243 0.3322 0.061 Uiso 1.00 1 c R . .
H(14) H -0.0774 0.5855 0.2088 0.056 Uiso 1.00 1 c R . .
H(15) H 0.0631 0.7020 0.1859 0.035 Uiso 1.00 1 c R . .
H(16) H 0.2539 0.5946 0.1155 0.040 Uiso 1.00 1 c R . .
H(17) H 0.4054 0.5742 -0.0267 0.049 Uiso 1.00 1 c R . .
H(18) H 0.5945 0.6331 -0.0709 0.054 Uiso 1.00 1 c R . .
H(19) H 0.6339 0.7215 0.0158 0.045 Uiso 1.00 1 c R . .
H(20) H 0.4849 0.7528 0.1501 0.046 Uiso 1.00 1 c R . .
H(21) H 0.6790 -0.0161 0.2509 0.045 Uiso 1.00 1 c R . .
H(22) H 0.5090 -0.1043 0.2778 0.056 Uiso 1.00 1 c R . .
H(23) H 0.3577 -0.0200 0.2591 0.054 Uiso 1.00 1 c R . .
H(24) H 0.3727 0.1508 0.2154 0.054 Uiso 1.00 1 c R . .
H(25) H 0.5379 0.2426 0.1884 0.047 Uiso 1.00 1 c R . .
H(26) H 0.6303 0.3125 0.2992 0.048 Uiso 1.00 1 c R . .
H(27) H 0.8645 0.3605 0.0128 0.050 Uiso 1.00 1 c R . .
H(28) H 0.8616 0.5322 -0.0265 0.069 Uiso 1.00 1 c R . .
H(29) H 0.7455 0.5916 0.1039 0.078 Uiso 1.00 1 c R . .
H(30) H 0.6295 0.4829 0.2664 0.077 Uiso 1.00 1 c R . .
H(31) H 0.9283 0.2404 0.2475 0.064 Uiso 1.00 1 c R . .
H(32) H 0.9744 0.1809 0.3849 0.077 Uiso 1.00 1 c R . .
H(33) H 0.8437 0.0541 0.5331 0.068 Uiso 1.00 1 c R . .
H(34) H 0.6742 -0.0046 0.5413 0.063 Uiso 1.00 1 c R . .
H(35) H 0.6372 0.0439 0.3988 0.050 Uiso 1.00 1 c R . .
H(36) H 1.0058 0.2336 0.0966 0.072 Uiso 1.00 1 c R . .
H(37) H 1.1563 0.2125 -0.0420 0.058 Uiso 1.00 1 c R . .
H(38) H 1.1159 0.1325 -0.1364 0.050 Uiso 1.00 1 c R . .
H(39) H 0.9275 0.0744 -0.0919 0.051 Uiso 1.00 1 c R . .
H(40) H 0.7743 0.0943 0.0490 0.048 Uiso 1.00 1 c R . .

loop_
_atom_site_aniso_label
_atom_site_aniso_U_11
_atom_site_aniso_U_22
_atom_site_aniso_U_33
_atom_site_aniso_U_12
_atom_site_aniso_U_13
_atom_site_aniso_U_23
W(1) 0.0256(2) 0.0287(2) 0.0288(2) 0.0041(2) -0.0113(2) -0.0103(2)
Cu(1) 0.0399(8) 0.0483(9) 0.0342(8) -0.0021(7) -0.0150(7) -0.0133(7)
Cu(2) 0.0362(8) 0.0440(8) 0.0353(8) 0.0069(6) -0.0174(7) -0.0147(7)
S(1) 0.032(2) 0.038(2) 0.044(2) 0.0058(12) -0.0203(13) -0.0159(13)
S(2) 0.046(2) 0.044(2) 0.039(2) 0.014(1) -0.014(1) -0.018(1)
S(3) 0.033(2) 0.042(2) 0.039(2) -0.0010(13) -0.018(1) -0.0062(13)
S(4) 0.038(2) 0.031(1) 0.032(2) 0.0017(12) -0.0109(13) -0.0111(12)
P(1) 0.029(1) 0.026(1) 0.029(2) 0.0027(11) -0.0118(12) -0.0097(12)
P(2) 0.025(1) 0.031(2) 0.029(2) 0.0011(11) -0.0121(12) -0.0079(12)
N(1) 0.041(7) 0.113(10) 0.047(7) -0.014(6) -0.019(6) -0.029(7)
N(2) 0.056(7) 0.055(7) 0.032(6) -0.006(5) -0.023(5) -0.001(5)
C(1) 0.042(8) 0.073(9) 0.037(8) -0.011(7) -0.004(6) -0.018(7)
C(2) 0.025(6) 0.034(6) 0.034(6) -0.010(5) -0.007(5) -0.010(5)
C(3) 0.043(7) 0.020(5) 0.035(6) -0.001(5) -0.023(5) -0.003(5)
C(4) 0.034(6) 0.036(7) 0.059(8) -0.003(5) -0.024(6) -0.009(6)
C(5) 0.049(8) 0.032(7) 0.060(8) -0.014(6) -0.033(7) 0.000(6)
C(6) 0.077(10) 0.021(6) 0.093(11) 0.009(6) -0.056(9) -0.016(7)
C(7) 0.075(10) 0.043(7) 0.068(9) 0.031(7) -0.044(8) -0.038(7)
C(8) 0.054(8) 0.037(7) 0.036(7) 0.008(6) -0.021(6) -0.009(5)
C(9) 0.035(6) 0.017(5) 0.025(5) 0.000(4) -0.014(5) -0.005(4)
C(10) 0.037(7) 0.053(8) 0.053(8) -0.005(6) -0.023(6) -0.028(6)
C(11) 0.045(7) 0.032(6) 0.055(7) 0.017(5) -0.031(6) -0.025(6)
C(12) 0.050(7) 0.046(7) 0.034(7) 0.001(6) -0.022(6) -0.020(6)
C(13) 0.063(8) 0.042(7) 0.034(7) 0.014(6) -0.021(6) -0.025(6)
C(14) 0.063(8) 0.034(6) 0.040(7) 0.019(6) -0.033(6) -0.019(5)
C(15) 0.018(5) 0.031(6) 0.026(6) 0.003(4) -0.002(4) -0.012(5)
C(16) 0.022(5) 0.035(6) 0.042(7) 0.003(5) -0.008(5) -0.011(5)
C(17) 0.044(7) 0.022(6) 0.058(8) -0.009(5) -0.015(6) -0.001(6)
C(18) 0.024(6) 0.062(9) 0.068(9) -0.006(6) -0.005(6) -0.036(8)
C(19) 0.040(7) 0.057(8) 0.044(7) 0.009(6) -0.010(6) -0.024(7)
C(20) 0.026(5) 0.028(6) 0.033(6) -0.009(4) -0.004(5) -0.006(5)
C(21) 0.040(6) 0.024(5) 0.029(6) 0.004(5) -0.015(5) -0.013(5)
C(22) 0.032(6) 0.032(6) 0.035(6) 0.003(5) -0.015(5) -0.010(5)
C(23) 0.033(6) 0.056(7) 0.034(7) 0.002(5) -0.008(5) -0.025(6)
C(24) 0.036(7) 0.063(8) 0.034(7) 0.022(6) -0.009(6) -0.025(6)
C(25) 0.033(6) 0.053(7) 0.025(6) -0.004(5) -0.012(5) -0.008(5)
C(26) 0.037(6) 0.041(7) 0.037(7) -0.004(5) -0.018(5) -0.008(5)
C(27) 0.025(5) 0.027(6) 0.027(6) -0.010(4) -0.000(5) -0.003(5)
C(28) 0.028(6) 0.037(6) 0.048(7) -0.004(5) -0.018(5) -0.012(6)
C(29) 0.052(8) 0.039(7) 0.049(8) -0.003(6) -0.018(7) -0.008(6)
C(30) 0.042(7) 0.059(8) 0.034(7) -0.013(6) -0.017(6) -0.009(6)
C(31) 0.036(6) 0.057(8) 0.042(7) 0.003(6) -0.027(6) -0.010(6)
C(32) 0.033(6) 0.048(7) 0.038(7) 0.006(5) -0.020(5) -0.015(6)
C(33) 0.041(7) 0.034(7) 0.045(7) 0.004(5) -0.012(6) -0.009(6)
C(34) 0.033(6) 0.028(6) 0.045(7) 0.003(5) -0.024(5) -0.004(5)
C(35) 0.048(7) 0.034(7) 0.042(7) -0.002(5) -0.018(6) -0.003(6)
C(36) 0.063(9) 0.035(7) 0.074(10) 0.001(7) -0.043(8) -0.002(7)
C(37) 0.077(10) 0.029(7) 0.088(11) -0.002(7) -0.046(10) -0.008(8)
C(38) 0.078(10) 0.031(7) 0.083(11) 0.016(7) -0.043(9) -0.023(7)
C(39) 0.031(6) 0.041(6) 0.025(6) 0.018(5) -0.013(5) -0.017(5)
C(40) 0.029(6) 0.102(11) 0.030(7) -0.013(7) -0.003(5) -0.023(7)
C(41) 0.043(8) 0.099(11) 0.049(8) 0.023(8) -0.027(7) -0.039(8)
C(42) 0.068(9) 0.049(8) 0.053(8) 0.033(7) -0.044(7) -0.025(7)
C(43) 0.085(10) 0.034(7) 0.039(7) -0.004(7) -0.035(7) -0.006(6)
C(44) 0.049(7) 0.035(6) 0.041(7) -0.007(5) -0.024(6) -0.007(5)
C(45) 0.032(6) 0.036(6) 0.033(6) 0.003(5) -0.014(5) -0.015(5)
C(46) 0.031(7) 0.084(10) 0.066(9) 0.001(6) -0.022(6) -0.043(8)
C(47) 0.029(6) 0.073(9) 0.042(7) 0.003(6) -0.015(6) -0.019(7)
C(48) 0.026(6) 0.063(8) 0.036(7) 0.007(6) -0.003(5) -0.017(6)
C(49) 0.036(6) 0.058(8) 0.034(6) 0.001(6) -0.013(5) -0.025(6)
C(50) 0.032(6) 0.052(7) 0.035(6) 0.002(5) -0.015(5) -0.021(6)

loop_
_atom_type_symbol
_atom_type_description
_atom_type_scat_dispersion_real
_atom_type_scat_dispersion_imag
_atom_type_scat_source
C C 0.003 0.002
;

International Tables for Crystallography

(1992, Vol. C, Tables 4.2.6.8 and 6.1.1.4)

;
H H 0.000 0.000
;

International Tables for Crystallography

(1992, Vol. C, Table 6.1.1.4)

;
Cu Cu 0.320 1.265
;

International Tables for Crystallography

(1992, Vol. C, Tables 4.2.6.8 and 6.1.1.4)

;
N N 0.006 0.003
;

International Tables for Crystallography

(1992, Vol. C, Tables 4.2.6.8 and 6.1.1.4)

;
P P 0.102 0.094
;

International Tables for Crystallography

(1992, Vol. C, Tables 4.2.6.8 and 6.1.1.4)

;
S S 0.125 0.123
;

International Tables for Crystallography

(1992, Vol. C, Tables 4.2.6.8 and 6.1.1.4)

;
W W -0.849 6.872
;

International Tables for Crystallography

(1992, Vol. C, Tables 4.2.6.8 and 6.1.1.4)

;

loop_
_geom_angle_atom_site_label_1
_geom_angle_atom_site_label_2
_geom_angle_atom_site_label_3
_geom_angle
_geom_angle_publ_flag
_geom_angle_site_symmetry_1
_geom_angle_site_symmetry_2
_geom_angle_site_symmetry_3
Cu(2) W(1) Cu(1) 175.00(5) yes . . .
W(1) Cu(1) S(1) 53.1(1) no . . .
S(1) W(1) Cu(1) 54.0(1) no . . .
W(1) Cu(1) S(2) 52.6(1) no . . .
S(2) W(1) Cu(1) 53.7(1) no . . .
S(3) W(1) Cu(1) 124.11(8) no . . .
S(4) W(1) Cu(1) 128.7(1) no . . .
W(1) Cu(1) C(1) 175.8(4) no . . .
S(1) W(1) Cu(2) 130.5(1) no . . .
S(2) W(1) Cu(2) 121.9(1) no . . .
W(1) Cu(2) S(3) 53.3(1) no . . .
S(3) W(1) Cu(2) 53.55(8) no . . .
W(1) Cu(2) S(4) 53.49(8) no . . .
S(4) W(1) Cu(2) 53.7(1) no . . .
W(1) Cu(2) C(2) 178.8(3) yes . . .
W(1) S(1) Cu(1) 72.9(1) yes . . .
S(2) W(1) S(1) 107.7(1) yes . . .
S(3) W(1) S(1) 111.9(1) yes . . .
S(4) W(1) S(1) 111.0(1) yes . . .
W(1) S(2) Cu(1) 73.7(1) yes . . .
S(3) W(1) S(2) 108.2(1) yes . . .
S(4) W(1) S(2) 110.9(1) yes . . .
W(1) S(3) Cu(2) 73.17(9) yes . . .
S(4) W(1) S(3) 107.2(1) yes . . .
W(1) S(4) Cu(2) 72.80(8) yes . . .
S(2) Cu(1) S(1) 105.7(1) yes . . .
C(1) Cu(1) S(1) 129.8(4) yes . . .
C(1) Cu(1) S(2) 124.4(4) yes . . .
Cu(1) C(1) N(1) 178(1) yes . . .
S(4) Cu(2) S(3) 106.7(1) yes . . .
C(2) Cu(2) S(3) 126.0(3) yes . . .
C(2) Cu(2) S(4) 127.2(3) yes . . .
Cu(2) C(2) N(2) 177.8(8) yes . . .
P(1) C(3) C(4) 120.2(8) no . . .
P(1) C(3) C(8) 119.8(7) no . . .
C(9) P(1) C(3) 108.6(6) no . . .
C(15) P(1) C(3) 109.4(5) no . . .
C(21) P(1) C(3) 111.6(4) no . . .
P(1) C(9) C(10) 118(1) no . . .
P(1) C(9) C(14) 122.0(9) no . . .
C(15) P(1) C(9) 113.1(5) no . . .
C(21) P(1) C(9) 106.5(5) no . . .
P(1) C(15) C(16) 119.6(9) no . . .
P(1) C(15) C(20) 118.4(6) no . . .
C(21) P(1) C(15) 107.7(6) no . . .
P(1) C(21) C(22) 120.0(8) no . . .
P(1) C(21) C(26) 120(1) no . . .
P(2) C(27) C(28) 118.1(9) no . . .
P(2) C(27) C(32) 120.8(8) no . . .
C(34) P(2) C(27) 112.3(5) no . . .
C(39) P(2) C(27) 109.2(5) no . . .
C(45) P(2) C(27) 108.3(6) no . . .
P(2) C(34) C(33) 120.0(7) no . . .
P(2) C(34) C(35) 122.9(9) no . . .
C(39) P(2) C(34) 107.1(6) no . . .
C(45) P(2) C(34) 108.0(5) no . . .
P(2) C(39) C(40) 119.9(7) no . . .
P(2) C(39) C(44) 123(1) no . . .
C(45) P(2) C(39) 112.0(5) no . . .
P(2) C(45) C(46) 120(1) no . . .
P(2) C(45) C(50) 121.2(8) no . . .
C(8) C(3) C(4) 119.9(9) no . . .
C(3) C(4) C(5) 117(1) no . . .
C(3) C(8) C(7) 119.5(9) no . . .
C(4) C(5) C(6) 121.3(9) no . . .
C(5) C(6) C(7) 120(1) no . . .
C(6) C(7) C(8) 120(1) no . . .
C(14) C(9) C(10) 119(1) no . . .
C(9) C(10) C(11) 120(1) no . . .
C(9) C(14) C(13) 119(1) no . . .
C(10) C(11) C(12) 120(1) no . . .
C(11) C(12) C(13) 118(1) no . . .
C(12) C(13) C(14) 120(1) no . . .
C(20) C(15) C(16) 121(1) no . . .
C(15) C(16) C(17) 117(1) no . . .
C(15) C(20) C(19) 120.5(9) no . . .
C(16) C(17) C(18) 122(1) no . . .
C(17) C(18) C(19) 118(1) no . . .
C(18) C(19) C(20) 119(1) no . . .
C(26) C(21) C(22) 119(1) no . . .
C(21) C(22) C(23) 119(1) no . . .
C(21) C(26) C(25) 119(1) no . . .
C(22) C(23) C(24) 118(1) no . . .
C(23) C(24) C(25) 121(1) no . . .
C(24) C(25) C(26) 120(1) no . . .
C(32) C(27) C(28) 121(1) no . . .
C(27) C(28) C(29) 118(1) no . . .
C(27) C(32) C(31) 117(1) no . . .
C(28) C(29) C(30) 120(1) no . . .
C(29) C(30) C(31) 119(1) no . . .
C(30) C(31) C(32) 122(1) no . . .
C(33) C(34) C(35) 117(1) no . . .
C(38) C(33) C(34) 122(1) no . . .
C(33) C(38) C(37) 117(1) no . . .
C(34) C(35) C(36) 122(1) no . . .
C(35) C(36) C(37) 117(1) no . . .
C(36) C(37) C(38) 122(1) no . . .
C(44) C(39) C(40) 116(1) no . . .
C(39) C(40) C(41) 122(1) no . . .
C(39) C(44) C(43) 120(1) no . . .
C(40) C(41) C(42) 117(1) no . . .
C(41) C(42) C(43) 120(1) no . . .
C(42) C(43) C(44) 121(1) no . . .
C(50) C(45) C(46) 117(1) no . . .
C(45) C(46) C(47) 122(1) no . . .
C(45) C(50) C(49) 120(1) no . . .
C(46) C(47) C(48) 118(1) no . . .
C(47) C(48) C(49) 120(1) no . . .
C(48) C(49) C(50) 120(1) no . . .
C(3) C(4) H(1) 121.1 no . . .
C(3) C(8) H(5) 120.3 no . . .
H(1) C(4) C(5) 121.1 no . . .
C(4) C(5) H(2) 119.3 no . . .
H(2) C(5) C(6) 119.4 no . . .
C(5) C(6) H(3) 119.6 no . . .
C(6) C(7) H(4) 119.7 no . . .
H(3) C(6) C(7) 119.6 no . . .
C(7) C(8) H(5) 120.2 no . . .
H(4) C(7) C(8) 119.7 no . . .
C(9) C(10) H(6) 119.6 no . . .
C(9) C(14) H(10) 120.0 no . . .
H(6) C(10) C(11) 119.7 no . . .
C(10) C(11) H(7) 119.7 no . . .
C(11) C(12) H(8) 120.6 no . . .
H(7) C(11) C(12) 119.7 no . . .
H(8) C(12) C(13) 120.5 no . . .
C(12) C(13) H(9) 119.7 no . . .
C(13) C(14) H(10) 120.1 no . . .
H(9) C(13) C(14) 119.6 no . . .
C(15) C(16) H(11) 121.3 no . . .
C(15) C(20) H(15) 119.7 no . . .
H(11) C(16) C(17) 121.3 no . . .
C(16) C(17) H(12) 118.7 no . . .
H(12) C(17) C(18) 118.8 no . . .
C(17) C(18) H(13) 120.7 no . . .
C(18) C(19) H(14) 120.1 no . . .
H(13) C(18) C(19) 120.8 no . . .
C(19) C(20) H(15) 119.8 no . . .
H(14) C(19) C(20) 120.1 no . . .
C(21) C(22) H(16) 120.1 no . . .
C(21) C(26) H(20) 120.4 no . . .
H(16) C(22) C(23) 120.1 no . . .
C(22) C(23) H(17) 120.5 no . . .
H(17) C(23) C(24) 120.5 no . . .
C(23) C(24) H(18) 119.3 no . . .
C(24) C(25) H(19) 119.7 no . . .
H(18) C(24) C(25) 119.3 no . . .
C(25) C(26) H(20) 120.4 no . . .
H(19) C(25) C(26) 119.5 no . . .
C(27) C(28) H(21) 120.6 no . . .
C(27) C(32) H(25) 121.2 no . . .
H(21) C(28) C(29) 120.7 no . . .
C(28) C(29) H(22) 119.7 no . . .
H(22) C(29) C(30) 119.7 no . . .
C(29) C(30) H(23) 120.2 no . . .
C(30) C(31) H(24) 118.9 no . . .
H(23) C(30) C(31) 120.2 no . . .
C(31) C(32) H(25) 121.2 no . . .
H(24) C(31) C(32) 118.9 no . . .
H(26) C(33) C(34) 118.7 no . . .
H(26) C(33) C(38) 118.6 no . . .
C(33) C(38) H(30) 121.2 no . . .
C(34) C(35) H(27) 118.67 no . . .
H(27) C(35) C(36) 118.7 no . . .
C(35) C(36) H(28) 121.3 no . . .
C(36) C(37) H(29) 119.0 no . . .
H(28) C(36) C(37) 121.3 no . . .
H(29) C(37) C(38) 119.0 no . . .
C(37) C(38) H(30) 121.0 no . . .
C(39) C(40) H(31) 118.6 no . . .
C(39) C(44) H(35) 119.7 no . . .
H(31) C(40) C(41) 118.6 no . . .
C(40) C(41) H(32) 121.3 no . . .
H(32) C(41) C(42) 121.2 no . . .
C(41) C(42) H(33) 119.7 no . . .
C(42) C(43) H(34) 119.3 no . . .
H(33) C(42) C(43) 119.7 no . . .
C(43) C(44) H(35) 119.7 no . . .
H(34) C(43) C(44) 119.5 no . . .
C(45) C(46) H(36) 119.0 no . . .
C(45) C(50) H(40) 119.9 no . . .
H(36) C(46) C(47) 118.9 no . . .
C(46) C(47) H(37) 120.6 no . . .
H(37) C(47) C(48) 120.5 no . . .
C(47) C(48) H(38) 119.6 no . . .
C(48) C(49) H(39) 119.9 no . . .
H(38) C(48) C(49) 119.5 no . . .
C(49) C(50) H(40) 120.0 no . . .
H(39) C(49) C(50) 119.7 no . . .

loop_
_geom_bond_atom_site_label_1
_geom_bond_atom_site_label_2
_geom_bond_distance
_geom_bond_publ_flag
_geom_bond_site_symmetry_1
_geom_bond_site_symmetry_2
W(1) Cu(1) 2.655(2) yes . .
W(1) Cu(2) 2.645(2) yes . .
W(1) S(1) 2.222(3) yes . .
W(1) S(2) 2.198(3) yes . .
W(1) S(3) 2.215(4) yes . .
W(1) S(4) 2.226(2) yes . .
Cu(1) S(1) 2.247(4) yes . .
Cu(1) S(2) 2.229(4) yes . .
Cu(1) C(1) 1.89(2) yes . .
Cu(2) S(3) 2.223(3) yes . .
Cu(2) S(4) 2.232(4) yes . .
Cu(2) C(2) 1.90(1) yes . .
P(1) C(3) 1.79(1) no . .
P(1) C(9) 1.80(1) no . .
P(1) C(15) 1.81(1) no . .
P(1) C(21) 1.80(1) no . .
P(2) C(27) 1.81(1) no . .
P(2) C(34) 1.79(1) no . .
P(2) C(39) 1.79(1) no . .
P(2) C(45) 1.79(1) no . .
N(1) C(1) 1.13(2) no . .
N(2) C(2) 1.12(2) no . .
C(3) C(4) 1.42(1) no . .
C(3) C(8) 1.41(2) no . .
C(4) C(5) 1.41(2) no . .
C(5) C(6) 1.36(2) no . .
C(6) C(7) 1.38(2) no . .
C(7) C(8) 1.39(2) no . .
C(9) C(10) 1.38(2) no . .
C(9) C(14) 1.37(2) no . .
C(10) C(11) 1.38(2) no . .
C(11) C(12) 1.37(2) no . .
C(12) C(13) 1.38(2) no . .
C(13) C(14) 1.39(2) no . .
C(15) C(16) 1.39(1) no . .
C(15) C(20) 1.37(2) no . .
C(16) C(17) 1.39(2) no . .
C(17) C(18) 1.37(2) no . .
C(18) C(19) 1.40(2) no . .
C(19) C(20) 1.37(2) no . .
C(21) C(22) 1.41(2) no . .
C(21) C(26) 1.39(2) no . .
C(22) C(23) 1.38(1) no . .
C(23) C(24) 1.37(2) no . .
C(24) C(25) 1.38(2) no . .
C(25) C(26) 1.37(2) no . .
C(27) C(28) 1.38(2) no . .
C(27) C(32) 1.40(2) no . .
C(28) C(29) 1.40(2) no . .
C(29) C(30) 1.37(2) no . .
C(30) C(31) 1.37(2) no . .
C(31) C(32) 1.38(2) no . .
C(33) C(34) 1.40(2) no . .
C(33) C(38) 1.38(2) no . .
C(34) C(35) 1.37(1) no . .
C(35) C(36) 1.38(2) no . .
C(36) C(37) 1.40(2) no . .
C(37) C(38) 1.37(2) no . .
C(39) C(40) 1.40(2) no . .
C(39) C(44) 1.39(1) no . .
C(40) C(41) 1.37(2) no . .
C(41) C(42) 1.40(1) no . .
C(42) C(43) 1.35(2) no . .
C(43) C(44) 1.38(2) no . .
C(45) C(46) 1.40(2) no . .
C(45) C(50) 1.39(2) no . .
C(46) C(47) 1.36(2) no . .
C(47) C(48) 1.38(2) no . .
C(48) C(49) 1.36(2) no . .
C(49) C(50) 1.39(2) no . .
C(50) C(45) 1.39(2) no . .
C(50) C(49) 1.39(2) no . .
C(4) H(1) 0.95 no . .
C(5) H(2) 0.95 no . .
C(6) H(3) 0.95 no . .
C(7) H(4) 0.95 no . .
C(8) H(5) 0.95 no . .
C(10) H(6) 0.95 no . .
C(11) H(7) 0.95 no . .
C(12) H(8) 0.95 no . .
C(13) H(9) 0.95 no . .
C(14) H(10) 0.95 no . .
C(16) H(11) 0.95 no . .
C(17) H(12) 0.95 no . .
C(18) H(13) 0.95 no . .
C(19) H(14) 0.95 no . .
C(20) H(15) 0.95 no . .
C(22) H(16) 0.95 no . .
C(23) H(17) 0.95 no . .
C(24) H(18) 0.95 no . .
C(25) H(19) 0.95 no . .
C(26) H(20) 0.95 no . .
C(28) H(21) 0.95 no . .
C(29) H(22) 0.95 no . .
C(30) H(23) 0.95 no . .
C(31) H(24) 0.95 no . .
C(32) H(25) 0.95 no . .
C(33) H(26) 0.95 no . .
C(35) H(30) 0.95 no . .
C(36) H(29) 0.95 no . .
C(37) H(28) 0.95 no . .
C(38) H(27) 0.95 no . .
C(40) H(31) 0.95 no . .
C(41) H(32) 0.95 no . .
C(42) H(33) 0.95 no . .
C(43) H(34) 0.95 no . .
C(44) H(35) 0.95 no . .
C(46) H(36) 0.95 no . .
C(47) H(37) 0.95 no . .
C(48) H(38) 0.95 no . .
C(49) H(39) 0.95 no . .
C(50) H(40) 0.95 no . .
H(12) C(17) 0.95 no . .
H(17) C(23) 0.95 no . .
